data_7049966
loop_
_publ_author_name
'Veenboer, Richard M. P.'
'Azofra, Luis Miguel'
'Gasperini, Danila'
'Collado, Alba'
'Cordes, David B.'
'Slawin, Alexandra M. Z.'
'Cavallo, Luigi'
'Nolan, Steven P.'

_publ_section_title
;
 Regression analysis of properties of [Au(IPr)(CHR<sub>2</sub>)]
 complexes.
;
_journal_issue 22
_journal_name_full 'Dalton transactions (Cambridge, England : 2003)'
_journal_page_first 7693
_journal_page_last 7703
_journal_paper_doi 10.1039/c9dt00841a
_journal_volume 48
_journal_year 2019
_chemical_formula_moiety 'C29 H38 Au N3, 0.5(C H2 Cl2)'
_chemical_formula_sum 'C29.5 H39 Au Cl N3'
_chemical_formula_weight 668.07
_space_group_crystal_system monoclinic
_space_group_IT_number 14
_space_group_name_Hall '-P 2ybc'
_space_group_name_H-M_alt 'P 1 21/c 1'
_symmetry_space_group_name_Hall '-P 2ybc'
_symmetry_space_group_name_H-M 'P 1 21/c 1'
_atom_sites_solution_hydrogens geom
_atom_sites_solution_primary direct
_atom_sites_solution_secondary difmap
_audit_creation_date 2017-12-14
_audit_creation_method 'by CrystalStructure 4.2'
_audit_update_record
;
2017-12-14 deposited with the CCDC.    2019-04-29 downloaded from the CCDC.
;
_cell_angle_alpha 90.0000
_cell_angle_beta 91.999(2)
_cell_angle_gamma 90.0000
_cell_formula_units_Z 8
_cell_length_a 18.3600(11)
_cell_length_b 19.2696(14)
_cell_length_c 16.5604(12)
_cell_measurement_reflns_used 15443
_cell_measurement_temperature 173
_cell_measurement_theta_max 26.10
_cell_measurement_theta_min 1.90
_cell_volume 5855.3(7)
_computing_cell_refinement 'CrystalClear-SM Expert 2.1 b32'
_computing_data_collection 'CrystalClear-SM Expert 2.1 b32 (Rigaku, 2014)'
_computing_data_reduction 'CrystalClear-SM Expert 2.1 b32'
_computing_molecular_graphics 'CrystalStructure 4.2'
_computing_publication_material 'CrystalStructure 4.2 (Rigaku, 2015)'
_computing_structure_refinement 'SHELXL Version 2014/7 (Sheldrick, 2008)'
_computing_structure_solution 'DIRDIF99-PATTY (Gould, et al., 1999)'
_diffrn_ambient_temperature 173
_diffrn_detector_area_resol_mean 5.814
_diffrn_measured_fraction_theta_full 0.995
_diffrn_measured_fraction_theta_max 0.992
_diffrn_measurement_device_type 'Rigaku XtaLAB P200'
_diffrn_measurement_method \w
_diffrn_radiation_type 'Mo K\a'
_diffrn_radiation_wavelength 0.71075
_diffrn_reflns_av_R_equivalents 0.0371
_diffrn_reflns_Laue_measured_fraction_full 0.995
_diffrn_reflns_Laue_measured_fraction_max 0.992
_diffrn_reflns_limit_h_max 21
_diffrn_reflns_limit_h_min -22
_diffrn_reflns_limit_k_max 23
_diffrn_reflns_limit_k_min -22
_diffrn_reflns_limit_l_max 19
_diffrn_reflns_limit_l_min -19
_diffrn_reflns_number 70349
_diffrn_reflns_point_group_measured_fraction_full 0.995
_diffrn_reflns_point_group_measured_fraction_max 0.992
_diffrn_reflns_theta_full 25.242
_diffrn_reflns_theta_max 25.388
_diffrn_reflns_theta_min 1.110
_diffrn_standards_number 0
_exptl_absorpt_coefficient_mu 5.155
_exptl_absorpt_correction_T_max 0.814
_exptl_absorpt_correction_T_min 0.569
_exptl_absorpt_correction_type multi-scan
_exptl_absorpt_process_details 'REQAB (Rigaku, 1998)'
_exptl_crystal_colour colorless
_exptl_crystal_density_diffrn 1.516
_exptl_crystal_density_method 'not measured'
_exptl_crystal_description prism
_exptl_crystal_F_000 2664.00
_exptl_crystal_recrystallization_method 'Re-crystallisation from solvent: Dichloromethane/pentane'
_exptl_crystal_size_max 0.150
_exptl_crystal_size_mid 0.150
_exptl_crystal_size_min 0.040
_refine_diff_density_max 1.21
_refine_diff_density_min -1.11
_refine_ls_extinction_method none
_refine_ls_goodness_of_fit_ref 1.079
_refine_ls_hydrogen_treatment constr
_refine_ls_number_parameters 638
_refine_ls_number_reflns 10675
_refine_ls_number_restraints 0
_refine_ls_R_factor_all 0.0277
_refine_ls_R_factor_gt 0.0209
_refine_ls_shift/su_max 0.003
_refine_ls_structure_factor_coef Fsqd
_refine_ls_weighting_details 'w = 1/[\s^2^(Fo^2^)+(0.0196P)^2^+6.5330P] where P=(Fo^2^+2Fc^2^)/3'
_refine_ls_weighting_scheme calc
_refine_ls_wR_factor_gt 0.0491
_refine_ls_wR_factor_ref 0.0510
_reflns_Friedel_coverage 0.000
_reflns_number_gt 9381
_reflns_number_total 10675
_reflns_threshold_expression F^2^>2.0\s(F^2^)
_cod_data_source_file c9dt00841a2.cif
_cod_data_source_block 8
_cod_depositor_comments 'Adding full bibliography for 7049964--7049969.cif.'
_cod_database_code 7049966

loop_
_space_group_symop_id
_space_group_symop_operation_xyz
1 +X,+Y,+Z
2 -X,1/2+Y,1/2-Z
3 -X,-Y,-Z
4 +X,-1/2-Y,-1/2+Z

loop_
_atom_site_label
_atom_site_type_symbol
_atom_site_fract_x
_atom_site_fract_y
_atom_site_fract_z
_atom_site_U_iso_or_equiv
_atom_site_adp_type
_atom_site_occupancy
_atom_site_site_symmetry_order
_atom_site_calc_flag
_atom_site_refinement_flags_posn
_atom_site_refinement_flags_adp
Au1 Au 0.03434(2) 0.48217(2) 0.74905(2) 0.02276(4) Uani 1 1 d . .
Au41 Au 0.45349(2) 0.54020(2) 0.76043(2) 0.03330(4) Uani 1 1 d . .
Cl81 Cl 0.65149(10) 0.44296(9) 0.62603(9) 0.1040(5) Uani 1 1 d . .
Cl82 Cl 0.66880(9) 0.42603(9) 0.79754(9) 0.0930(5) Uani 1 1 d . .
N2 N 0.08655(14) 0.33779(13) 0.79578(14) 0.0250(6) Uani 1 1 d . .
N5 N 0.04241(14) 0.33799(13) 0.67457(14) 0.0254(6) Uani 1 1 d . .
N31 N -0.1341(2) 0.59762(19) 0.7518(2) 0.0639(10) Uani 1 1 d . .
N42 N 0.49381(13) 0.69161(13) 0.75138(14) 0.0235(5) Uani 1 1 d . .
N45 N 0.38719(13) 0.68050(13) 0.79707(14) 0.0241(5) Uani 1 1 d . .
N71 N 0.3882(3) 0.3948(2) 0.6210(3) 0.0917(16) Uani 1 1 d . .
C1 C 0.05740(16) 0.38029(16) 0.73830(17) 0.0238(6) Uani 1 1 d . .
C3 C 0.09014(18) 0.27039(16) 0.76843(19) 0.0306(7) Uani 1 1 d . .
H3 H 0.1088 0.2315 0.7977 0.037 Uiso 1 1 calc R U
C4 C 0.06204(18) 0.27039(16) 0.69211(19) 0.0320(7) Uani 1 1 d . .
H4 H 0.0568 0.2314 0.6572 0.038 Uiso 1 1 calc R U
C6 C 0.11134(17) 0.36155(15) 0.87492(17) 0.0252(7) Uani 1 1 d . .
C7 C 0.05973(18) 0.37117(16) 0.93415(18) 0.0289(7) Uani 1 1 d . .
C8 C 0.0856(2) 0.39543(18) 1.00899(19) 0.0373(8) Uani 1 1 d . .
H8 H 0.0523 0.4023 1.0509 0.045 Uiso 1 1 calc R U
C9 C 0.1583(2) 0.40974(19) 1.0236(2) 0.0417(9) Uani 1 1 d . .
H9 H 0.1747 0.4268 1.0749 0.050 Uiso 1 1 calc R U
C10 C 0.20691(19) 0.39941(19) 0.9641(2) 0.0371(8) Uani 1 1 d . .
H10 H 0.2569 0.4098 0.9749 0.045 Uiso 1 1 calc R U
C11 C 0.18556(17) 0.37427(16) 0.88825(18) 0.0286(7) Uani 1 1 d . .
C12 C -0.02111(18) 0.35489(19) 0.9194(2) 0.0367(8) Uani 1 1 d . .
H12 H -0.0283 0.3386 0.8623 0.044 Uiso 1 1 calc R U
C13 C -0.0454(2) 0.2973(2) 0.9750(3) 0.0607(12) Uani 1 1 d . .
H13A H -0.0368 0.3114 1.0313 0.073 Uiso 1 1 calc R U
H13B H -0.0177 0.2550 0.9643 0.073 Uiso 1 1 calc R U
H13C H -0.0975 0.2883 0.9651 0.073 Uiso 1 1 calc R U
C14 C -0.0677(2) 0.4192(2) 0.9302(3) 0.0536(11) Uani 1 1 d . .
H14A H -0.0612 0.4363 0.9857 0.064 Uiso 1 1 calc R U
H14B H -0.1191 0.4076 0.9193 0.064 Uiso 1 1 calc R U
H14C H -0.0529 0.4553 0.8924 0.064 Uiso 1 1 calc R U
C15 C 0.24017(18) 0.36368(19) 0.8219(2) 0.0358(8) Uani 1 1 d . .
H15 H 0.2197 0.3273 0.7845 0.043 Uiso 1 1 calc R U
C16 C 0.3138(2) 0.3378(2) 0.8542(2) 0.0483(10) Uani 1 1 d . .
H16A H 0.3067 0.2980 0.8899 0.058 Uiso 1 1 calc R U
H16B H 0.3387 0.3750 0.8846 0.058 Uiso 1 1 calc R U
H16C H 0.3435 0.3237 0.8090 0.058 Uiso 1 1 calc R U
C17 C 0.2483(2) 0.4299(2) 0.7728(3) 0.0574(12) Uani 1 1 d . .
H17A H 0.2799 0.4209 0.7275 0.069 Uiso 1 1 calc R U
H17B H 0.2699 0.4663 0.8073 0.069 Uiso 1 1 calc R U
H17C H 0.2002 0.4450 0.7520 0.069 Uiso 1 1 calc R U
C18 C 0.01146(17) 0.36261(16) 0.59842(17) 0.0256(7) Uani 1 1 d . .
C19 C -0.06427(17) 0.36950(17) 0.59053(18) 0.0303(7) Uani 1 1 d . .
C20 C -0.09207(18) 0.39714(19) 0.5185(2) 0.0355(8) Uani 1 1 d . .
H20 H -0.1432 0.4030 0.5109 0.043 Uiso 1 1 calc R U
C21 C -0.04673(18) 0.41610(18) 0.4580(2) 0.0355(8) Uani 1 1 d . .
H21 H -0.0669 0.4360 0.4097 0.043 Uiso 1 1 calc R U
C22 C 0.02732(18) 0.40674(18) 0.46612(19) 0.0325(7) Uani 1 1 d . .
H22 H 0.0575 0.4192 0.4230 0.039 Uiso 1 1 calc R U
C23 C 0.05862(17) 0.37912(16) 0.53698(18) 0.0278(7) Uani 1 1 d . .
C24 C -0.11516(19) 0.3489(2) 0.6569(2) 0.0422(9) Uani 1 1 d . .
H24 H -0.0857 0.3247 0.7002 0.051 Uiso 1 1 calc R U
C25 C -0.1745(2) 0.2986(2) 0.6252(3) 0.0637(12) Uani 1 1 d . .
H25A H -0.2038 0.3212 0.5821 0.076 Uiso 1 1 calc R U
H25B H -0.2059 0.2857 0.6694 0.076 Uiso 1 1 calc R U
H25C H -0.1516 0.2569 0.6038 0.076 Uiso 1 1 calc R U
C26 C -0.1499(2) 0.4113(3) 0.6936(3) 0.0662(13) Uani 1 1 d . .
H26A H -0.1774 0.4371 0.6516 0.079 Uiso 1 1 calc R U
H26B H -0.1120 0.4413 0.7179 0.079 Uiso 1 1 calc R U
H26C H -0.1830 0.3964 0.7354 0.079 Uiso 1 1 calc R U
C27 C 0.14020(17) 0.36659(18) 0.5450(2) 0.0339(8) Uani 1 1 d . .
H27 H 0.1520 0.3522 0.6020 0.041 Uiso 1 1 calc R U
C28 C 0.1613(2) 0.3069(2) 0.4896(2) 0.0468(9) Uani 1 1 d . .
H28A H 0.1472 0.3185 0.4336 0.056 Uiso 1 1 calc R U
H28B H 0.1360 0.2645 0.5056 0.056 Uiso 1 1 calc R U
H28C H 0.2141 0.2995 0.4942 0.056 Uiso 1 1 calc R U
C29 C 0.1843(2) 0.4311(2) 0.5276(3) 0.0561(11) Uani 1 1 d . .
H29A H 0.1709 0.4683 0.5646 0.067 Uiso 1 1 calc R U
H29B H 0.1742 0.4459 0.4717 0.067 Uiso 1 1 calc R U
H29C H 0.2363 0.4208 0.5353 0.067 Uiso 1 1 calc R U
C30 C 0.00421(17) 0.58603(17) 0.7636(2) 0.0308(7) Uani 1 1 d . .
H30A H 0.0223 0.6029 0.8171 0.037 Uiso 1 1 calc R U
H30B H 0.0267 0.6147 0.7216 0.037 Uiso 1 1 calc R U
C31 C -0.0728(2) 0.59307(18) 0.7576(2) 0.0370(8) Uani 1 1 d . .
C41 C 0.44441(16) 0.64340(15) 0.77136(17) 0.0232(6) Uani 1 1 d . .
C43 C 0.46810(17) 0.75790(16) 0.76415(18) 0.0283(7) Uani 1 1 d . .
H43 H 0.4931 0.8001 0.7546 0.034 Uiso 1 1 calc R U
C44 C 0.40057(17) 0.75101(16) 0.79282(19) 0.0292(7) Uani 1 1 d . .
H44 H 0.3686 0.7874 0.8072 0.035 Uiso 1 1 calc R U
C46 C 0.56415(16) 0.67545(16) 0.71833(19) 0.0272(7) Uani 1 1 d . .
C47 C 0.56716(18) 0.66092(17) 0.63636(19) 0.0317(7) Uani 1 1 d . .
C48 C 0.6355(2) 0.64508(19) 0.6068(2) 0.0425(9) Uani 1 1 d . .
H48 H 0.6398 0.6345 0.5511 0.051 Uiso 1 1 calc R U
C49 C 0.6965(2) 0.6445(2) 0.6570(2) 0.0503(10) Uani 1 1 d . .
H49 H 0.7424 0.6334 0.6356 0.060 Uiso 1 1 calc R U
C50 C 0.69230(19) 0.6599(2) 0.7381(2) 0.0444(9) Uani 1 1 d . .
H50 H 0.7354 0.6599 0.7716 0.053 Uiso 1 1 calc R U
C51 C 0.62540(17) 0.67556(18) 0.7715(2) 0.0334(8) Uani 1 1 d . .
C52 C 0.5003(2) 0.6609(2) 0.5797(2) 0.0422(9) Uani 1 1 d . .
H52 H 0.4573 0.6757 0.6109 0.051 Uiso 1 1 calc R U
C53 C 0.5096(2) 0.7121(2) 0.5102(2) 0.0558(11) Uani 1 1 d . .
H53A H 0.5492 0.6965 0.4766 0.067 Uiso 1 1 calc R U
H53B H 0.5212 0.7582 0.5323 0.067 Uiso 1 1 calc R U
H53C H 0.4642 0.7146 0.4774 0.067 Uiso 1 1 calc R U
C54 C 0.4856(3) 0.5877(2) 0.5468(2) 0.0599(12) Uani 1 1 d . .
H54A H 0.4801 0.5555 0.5920 0.072 Uiso 1 1 calc R U
H54B H 0.5266 0.5729 0.5146 0.072 Uiso 1 1 calc R U
H54C H 0.4408 0.5879 0.5128 0.072 Uiso 1 1 calc R U
C55 C 0.6195(2) 0.6874(2) 0.8613(2) 0.0446(9) Uani 1 1 d . .
H55 H 0.5745 0.7153 0.8697 0.054 Uiso 1 1 calc R U
C56 C 0.6840(2) 0.7274(2) 0.8985(3) 0.0576(11) Uani 1 1 d . .
H56A H 0.6889 0.7719 0.8705 0.069 Uiso 1 1 calc R U
H56B H 0.7287 0.7002 0.8931 0.069 Uiso 1 1 calc R U
H56C H 0.6759 0.7359 0.9559 0.069 Uiso 1 1 calc R U
C57 C 0.6106(2) 0.6183(3) 0.9040(2) 0.0611(12) Uani 1 1 d . .
H57A H 0.6052 0.6263 0.9619 0.073 Uiso 1 1 calc R U
H57B H 0.6537 0.5895 0.8959 0.073 Uiso 1 1 calc R U
H57C H 0.5672 0.5945 0.8817 0.073 Uiso 1 1 calc R U
C58 C 0.31989(17) 0.64963(16) 0.82191(19) 0.0297(7) Uani 1 1 d . .
C59 C 0.26392(18) 0.64108(18) 0.7633(2) 0.0366(8) Uani 1 1 d . .
C60 C 0.19988(19) 0.6104(2) 0.7883(3) 0.0473(10) Uani 1 1 d . .
H60 H 0.1605 0.6038 0.7503 0.057 Uiso 1 1 calc R U
C61 C 0.1925(2) 0.5894(2) 0.8667(3) 0.0529(11) Uani 1 1 d . .
H61 H 0.1484 0.5682 0.8822 0.064 Uiso 1 1 calc R U
C62 C 0.2483(2) 0.5989(2) 0.9230(2) 0.0480(10) Uani 1 1 d . .
H62 H 0.2420 0.5844 0.9771 0.058 Uiso 1 1 calc R U
C63 C 0.31411(19) 0.62923(18) 0.9024(2) 0.0364(8) Uani 1 1 d . .
C64 C 0.2716(2) 0.6614(2) 0.6757(2) 0.0443(9) Uani 1 1 d . .
H64 H 0.3182 0.6879 0.6719 0.053 Uiso 1 1 calc R U
C65 C 0.2104(2) 0.7080(2) 0.6444(3) 0.0595(12) Uani 1 1 d . .
H65A H 0.2093 0.7503 0.6772 0.071 Uiso 1 1 calc R U
H65B H 0.1638 0.6835 0.6477 0.071 Uiso 1 1 calc R U
H65C H 0.2186 0.7203 0.5880 0.071 Uiso 1 1 calc R U
C66 C 0.2777(3) 0.5968(3) 0.6231(3) 0.0649(13) Uani 1 1 d . .
H66A H 0.2327 0.5697 0.6256 0.078 Uiso 1 1 calc R U
H66B H 0.3190 0.5686 0.6429 0.078 Uiso 1 1 calc R U
H66C H 0.2853 0.6107 0.5671 0.078 Uiso 1 1 calc R U
C67 C 0.3758(2) 0.6380(2) 0.9648(2) 0.0443(9) Uani 1 1 d . .
H67 H 0.4164 0.6627 0.9381 0.053 Uiso 1 1 calc R U
C68 C 0.3517(3) 0.6832(2) 1.0350(2) 0.0624(12) Uani 1 1 d . .
H68A H 0.3094 0.6619 1.0597 0.075 Uiso 1 1 calc R U
H68B H 0.3386 0.7295 1.0149 0.075 Uiso 1 1 calc R U
H68C H 0.3918 0.6870 1.0755 0.075 Uiso 1 1 calc R U
C69 C 0.4049(3) 0.5678(2) 0.9939(3) 0.0630(12) Uani 1 1 d . .
H69A H 0.4215 0.5411 0.9476 0.076 Uiso 1 1 calc R U
H69B H 0.3662 0.5422 1.0202 0.076 Uiso 1 1 calc R U
H69C H 0.4459 0.5750 1.0325 0.076 Uiso 1 1 calc R U
C70 C 0.4630(2) 0.4346(2) 0.7448(3) 0.0668(14) Uani 1 1 d . .
H70A H 0.5149 0.4225 0.7387 0.080 Uiso 1 1 calc R U
H70B H 0.4457 0.4104 0.7933 0.080 Uiso 1 1 calc R U
C71 C 0.4226(3) 0.4122(2) 0.6769(4) 0.0642(14) Uani 1 1 d . .
C81 C 0.6668(3) 0.4854(3) 0.7177(3) 0.0697(13) Uani 1 1 d . .
H81A H 0.6277 0.5199 0.7256 0.084 Uiso 1 1 calc R U
H81B H 0.7138 0.5106 0.7169 0.084 Uiso 1 1 calc R U

loop_
_atom_site_aniso_label
_atom_site_aniso_U_11
_atom_site_aniso_U_22
_atom_site_aniso_U_33
_atom_site_aniso_U_23
_atom_site_aniso_U_13
_atom_site_aniso_U_12
Au1 0.02236(7) 0.02363(7) 0.02229(6) 0.00109(4) 0.00075(4) 0.00269(5)
Au41 0.02727(8) 0.02107(7) 0.05207(9) 0.00114(5) 0.00875(6) 0.00123(5)
Cl81 0.1186(13) 0.1147(13) 0.0767(9) -0.0123(8) -0.0261(9) 0.0198(10)
Cl82 0.0998(11) 0.1071(12) 0.0736(9) 0.0287(8) 0.0240(8) 0.0125(9)
N2 0.0294(14) 0.0244(14) 0.0211(13) 0.0008(10) -0.0003(11) 0.0008(11)
N5 0.0299(15) 0.0271(14) 0.0192(12) 0.0003(10) -0.0006(11) 0.0019(11)
N31 0.038(2) 0.058(2) 0.096(3) 0.002(2) 0.0017(19) 0.0154(18)
N42 0.0208(13) 0.0244(14) 0.0252(13) -0.0009(10) -0.0007(10) -0.0024(11)
N45 0.0206(13) 0.0250(14) 0.0266(13) -0.0018(10) 0.0012(11) -0.0006(11)
N71 0.101(4) 0.072(3) 0.105(4) -0.041(3) 0.051(3) -0.023(3)
C1 0.0207(15) 0.0313(18) 0.0194(14) 0.0017(12) 0.0004(12) -0.0036(13)
C3 0.0383(19) 0.0234(17) 0.0299(17) 0.0032(13) -0.0035(15) 0.0038(14)
C4 0.042(2) 0.0235(17) 0.0298(17) -0.0032(13) -0.0022(15) -0.0004(15)
C6 0.0316(18) 0.0218(16) 0.0218(15) 0.0020(12) -0.0037(13) 0.0011(13)
C7 0.0341(18) 0.0266(17) 0.0259(16) 0.0031(13) 0.0008(14) 0.0054(14)
C8 0.048(2) 0.041(2) 0.0231(16) -0.0022(14) 0.0066(15) 0.0047(17)
C9 0.052(2) 0.048(2) 0.0245(17) -0.0084(15) -0.0051(16) -0.0027(18)
C10 0.0326(19) 0.044(2) 0.0339(19) -0.0045(15) -0.0089(15) -0.0032(16)
C11 0.0307(18) 0.0282(17) 0.0266(16) 0.0026(13) -0.0019(14) 0.0049(14)
C12 0.0335(19) 0.046(2) 0.0304(18) 0.0025(15) 0.0025(15) 0.0011(16)
C13 0.052(3) 0.062(3) 0.067(3) 0.017(2) 0.000(2) -0.012(2)
C14 0.037(2) 0.064(3) 0.061(3) 0.010(2) 0.0121(19) 0.009(2)
C15 0.0313(19) 0.041(2) 0.0345(18) -0.0045(15) 0.0006(15) -0.0032(16)
C16 0.036(2) 0.051(2) 0.057(2) 0.0014(19) 0.0033(18) 0.0137(18)
C17 0.040(2) 0.078(3) 0.055(2) 0.025(2) 0.0149(19) 0.017(2)
C18 0.0296(17) 0.0269(17) 0.0201(15) -0.0011(12) -0.0024(13) -0.0013(14)
C19 0.0292(18) 0.0349(19) 0.0267(16) 0.0006(13) 0.0004(14) -0.0003(15)
C20 0.0278(18) 0.046(2) 0.0329(18) 0.0005(15) -0.0031(15) 0.0029(16)
C21 0.0332(19) 0.042(2) 0.0302(17) 0.0071(15) -0.0098(15) 0.0033(16)
C22 0.0310(19) 0.042(2) 0.0250(16) 0.0039(14) 0.0023(14) -0.0009(15)
C23 0.0278(17) 0.0290(18) 0.0264(16) -0.0025(13) -0.0020(13) 0.0028(14)
C24 0.0266(19) 0.066(3) 0.0343(19) 0.0068(17) 0.0009(15) 0.0015(18)
C25 0.064(3) 0.063(3) 0.065(3) 0.003(2) 0.022(2) -0.021(2)
C26 0.039(2) 0.095(4) 0.066(3) -0.030(3) 0.019(2) -0.014(2)
C27 0.0280(18) 0.046(2) 0.0279(17) 0.0028(15) -0.0004(14) 0.0025(16)
C28 0.034(2) 0.048(2) 0.059(2) -0.0043(19) 0.0038(18) 0.0089(18)
C29 0.033(2) 0.048(2) 0.087(3) -0.009(2) -0.002(2) -0.0052(19)
C30 0.0309(18) 0.0295(18) 0.0318(17) 0.0015(14) -0.0005(14) 0.0005(14)
C31 0.040(2) 0.0289(19) 0.042(2) 0.0021(15) 0.0044(16) 0.0095(16)
C41 0.0212(16) 0.0232(16) 0.0253(15) 0.0001(12) -0.0003(12) -0.0017(13)
C43 0.0297(18) 0.0205(17) 0.0348(18) -0.0021(13) 0.0010(14) -0.0007(13)
C44 0.0301(18) 0.0198(16) 0.0376(18) -0.0049(13) -0.0014(14) 0.0025(13)
C46 0.0195(16) 0.0268(17) 0.0355(18) 0.0028(13) 0.0047(13) -0.0013(13)
C47 0.0332(19) 0.0311(18) 0.0311(17) 0.0055(14) 0.0066(14) -0.0009(15)
C48 0.045(2) 0.045(2) 0.038(2) 0.0061(16) 0.0154(17) 0.0077(18)
C49 0.031(2) 0.061(3) 0.061(3) 0.010(2) 0.0183(19) 0.0104(19)
C50 0.0214(18) 0.054(2) 0.058(2) 0.0035(19) 0.0001(17) 0.0038(17)
C51 0.0220(17) 0.038(2) 0.0396(19) 0.0013(15) -0.0020(14) 0.0000(15)
C52 0.043(2) 0.056(2) 0.0272(18) -0.0005(16) 0.0034(16) 0.0047(18)
C53 0.060(3) 0.069(3) 0.039(2) 0.011(2) 0.000(2) 0.018(2)
C54 0.066(3) 0.070(3) 0.043(2) -0.011(2) -0.004(2) -0.012(2)
C55 0.030(2) 0.064(3) 0.039(2) -0.0067(18) -0.0098(16) 0.0072(18)
C56 0.050(3) 0.062(3) 0.060(3) -0.009(2) -0.021(2) -0.001(2)
C57 0.056(3) 0.089(3) 0.038(2) 0.006(2) -0.0114(19) -0.022(2)
C58 0.0260(17) 0.0255(17) 0.0383(18) -0.0040(14) 0.0085(14) -0.0010(14)
C59 0.0277(18) 0.036(2) 0.046(2) -0.0051(16) 0.0028(15) -0.0025(15)
C60 0.0214(18) 0.058(3) 0.063(3) -0.005(2) 0.0012(17) -0.0057(17)
C61 0.030(2) 0.059(3) 0.071(3) 0.001(2) 0.015(2) -0.0111(19)
C62 0.042(2) 0.050(2) 0.053(2) 0.0049(19) 0.0222(19) -0.0030(19)
C63 0.0331(19) 0.0355(19) 0.041(2) 0.0004(15) 0.0099(16) 0.0020(15)
C64 0.032(2) 0.058(3) 0.042(2) -0.0030(18) -0.0069(16) -0.0087(18)
C65 0.051(3) 0.069(3) 0.058(3) 0.005(2) -0.010(2) 0.008(2)
C66 0.063(3) 0.079(3) 0.051(3) -0.016(2) -0.010(2) 0.010(3)
C67 0.044(2) 0.056(2) 0.0331(19) 0.0038(17) 0.0068(16) -0.0029(19)
C68 0.076(3) 0.070(3) 0.041(2) -0.007(2) 0.012(2) -0.012(3)
C69 0.063(3) 0.076(3) 0.050(3) 0.012(2) 0.003(2) 0.018(3)
C70 0.052(3) 0.026(2) 0.124(4) 0.003(2) 0.030(3) 0.0062(19)
C71 0.069(3) 0.031(2) 0.096(4) -0.016(2) 0.050(3) -0.007(2)
C81 0.081(3) 0.064(3) 0.066(3) 0.008(2) 0.012(3) 0.010(3)

loop_
_atom_type_symbol
_atom_type_description
_atom_type_scat_dispersion_real
_atom_type_scat_dispersion_imag
_atom_type_scat_source
C C 0.0033 0.0016
;
International Tables for Crystallography
(Vol. C, Tables 4.2.6.8 and 6.1.1.4)
;
H H 0.0000 0.0000
;
International Tables for Crystallography
(Vol. C, Table 6.1.1.4)
;
Au Au -2.0133 8.8022
;
International Tables for Crystallography
(Vol. C, Tables 4.2.6.8 and 6.1.1.4)
;
N N 0.0061 0.0033
;
International Tables for Crystallography
(Vol. C, Tables 4.2.6.8 and 6.1.1.4)
;
Cl Cl 0.1484 0.1585
;
International Tables for Crystallography
(Vol. C, Tables 4.2.6.8 and 6.1.1.4)
;

loop_
_geom_angle_atom_site_label_1
_geom_angle_atom_site_label_2
_geom_angle_atom_site_label_3
_geom_angle
C1 Au1 C30 176.33(12)
C41 Au41 C70 177.97(17)
C1 N2 C3 111.2(2)
C1 N2 C6 123.4(3)
C3 N2 C6 125.4(2)
C1 N5 C4 111.1(3)
C1 N5 C18 123.1(3)
C4 N5 C18 125.8(2)
C41 N42 C43 111.3(2)
C41 N42 C46 124.0(2)
C43 N42 C46 124.7(3)
C41 N45 C44 111.2(2)
C41 N45 C58 123.6(2)
C44 N45 C58 125.1(3)
N2 C1 N5 104.4(3)
N2 C1 Au1 127.3(2)
N5 C1 Au1 128.1(2)
C4 C3 N2 106.7(3)
C4 C3 H3 126.7
N2 C3 H3 126.7
C3 C4 N5 106.6(3)
C3 C4 H4 126.7
N5 C4 H4 126.7
C11 C6 C7 123.2(3)
C11 C6 N2 118.3(3)
C7 C6 N2 118.5(3)
C8 C7 C6 116.7(3)
C8 C7 C12 120.7(3)
C6 C7 C12 122.6(3)
C9 C8 C7 121.5(3)
C9 C8 H8 119.3
C7 C8 H8 119.3
C10 C9 C8 119.9(3)
C10 C9 H9 120.1
C8 C9 H9 120.1
C9 C10 C11 122.1(3)
C9 C10 H10 118.9
C11 C10 H10 118.9
C10 C11 C6 116.6(3)
C10 C11 C15 121.7(3)
C6 C11 C15 121.7(3)
C13 C12 C14 110.2(3)
C13 C12 C7 110.9(3)
C14 C12 C7 111.2(3)
C13 C12 H12 108.1
C14 C12 H12 108.1
C7 C12 H12 108.1
C12 C13 H13A 109.5
C12 C13 H13B 109.5
H13A C13 H13B 109.5
C12 C13 H13C 109.5
H13A C13 H13C 109.5
H13B C13 H13C 109.5
C12 C14 H14A 109.5
C12 C14 H14B 109.5
H14A C14 H14B 109.5
C12 C14 H14C 109.5
H14A C14 H14C 109.5
H14B C14 H14C 109.5
C16 C15 C17 111.1(3)
C16 C15 C11 112.9(3)
C17 C15 C11 110.6(3)
C16 C15 H15 107.3
C17 C15 H15 107.3
C11 C15 H15 107.3
C15 C16 H16A 109.5
C15 C16 H16B 109.5
H16A C16 H16B 109.5
C15 C16 H16C 109.5
H16A C16 H16C 109.5
H16B C16 H16C 109.5
C15 C17 H17A 109.5
C15 C17 H17B 109.5
H17A C17 H17B 109.5
C15 C17 H17C 109.5
H17A C17 H17C 109.5
H17B C17 H17C 109.5
C23 C18 C19 123.4(3)
C23 C18 N5 118.4(3)
C19 C18 N5 118.2(3)
C20 C19 C18 116.9(3)
C20 C19 C24 120.3(3)
C18 C19 C24 122.8(3)
C21 C20 C19 121.0(3)
C21 C20 H20 119.5
C19 C20 H20 119.5
C22 C21 C20 121.1(3)
C22 C21 H21 119.5
C20 C21 H21 119.5
C21 C22 C23 120.7(3)
C21 C22 H22 119.7
C23 C22 H22 119.7
C22 C23 C18 116.9(3)
C22 C23 C27 120.7(3)
C18 C23 C27 122.3(3)
C26 C24 C19 111.4(3)
C26 C24 C25 109.7(3)
C19 C24 C25 111.3(3)
C26 C24 H24 108.1
C19 C24 H24 108.1
C25 C24 H24 108.1
C24 C25 H25A 109.5
C24 C25 H25B 109.5
H25A C25 H25B 109.5
C24 C25 H25C 109.5
H25A C25 H25C 109.5
H25B C25 H25C 109.5
C24 C26 H26A 109.5
C24 C26 H26B 109.5
H26A C26 H26B 109.5
C24 C26 H26C 109.5
H26A C26 H26C 109.5
H26B C26 H26C 109.5
C29 C27 C23 112.6(3)
C29 C27 C28 110.8(3)
C23 C27 C28 109.7(3)
C29 C27 H27 107.9
C23 C27 H27 107.9
C28 C27 H27 107.9
C27 C28 H28A 109.5
C27 C28 H28B 109.5
H28A C28 H28B 109.5
C27 C28 H28C 109.5
H28A C28 H28C 109.5
H28B C28 H28C 109.5
C27 C29 H29A 109.5
C27 C29 H29B 109.5
H29A C29 H29B 109.5
C27 C29 H29C 109.5
H29A C29 H29C 109.5
H29B C29 H29C 109.5
C31 C30 Au1 110.5(2)
C31 C30 H30A 109.6
Au1 C30 H30A 109.6
C31 C30 H30B 109.6
Au1 C30 H30B 109.6
H30A C30 H30B 108.1
N31 C31 C30 178.7(4)
N42 C41 N45 104.5(2)
N42 C41 Au41 127.1(2)
N45 C41 Au41 128.4(2)
C44 C43 N42 106.6(3)
C44 C43 H43 126.7
N42 C43 H43 126.7
C43 C44 N45 106.4(3)
C43 C44 H44 126.8
N45 C44 H44 126.8
C47 C46 C51 123.7(3)
C47 C46 N42 118.5(3)
C51 C46 N42 117.8(3)
C46 C47 C48 117.0(3)
C46 C47 C52 123.0(3)
C48 C47 C52 120.0(3)
C49 C48 C47 120.9(3)
C49 C48 H48 119.5
C47 C48 H48 119.5
C48 C49 C50 121.0(3)
C48 C49 H49 119.5
C50 C49 H49 119.5
C49 C50 C51 120.8(3)
C49 C50 H50 119.6
C51 C50 H50 119.6
C50 C51 C46 116.5(3)
C50 C51 C55 121.1(3)
C46 C51 C55 122.3(3)
C47 C52 C53 110.8(3)
C47 C52 C54 110.4(3)
C53 C52 C54 110.5(3)
C47 C52 H52 108.4
C53 C52 H52 108.4
C54 C52 H52 108.4
C52 C53 H53A 109.5
C52 C53 H53B 109.5
H53A C53 H53B 109.5
C52 C53 H53C 109.5
H53A C53 H53C 109.5
H53B C53 H53C 109.5
C52 C54 H54A 109.5
C52 C54 H54B 109.5
H54A C54 H54B 109.5
C52 C54 H54C 109.5
H54A C54 H54C 109.5
H54B C54 H54C 109.5
C51 C55 C57 109.8(3)
C51 C55 C56 113.1(3)
C57 C55 C56 110.5(3)
C51 C55 H55 107.8
C57 C55 H55 107.8
C56 C55 H55 107.8
C55 C56 H56A 109.5
C55 C56 H56B 109.5
H56A C56 H56B 109.5
C55 C56 H56C 109.5
H56A C56 H56C 109.5
H56B C56 H56C 109.5
C55 C57 H57A 109.5
C55 C57 H57B 109.5
H57A C57 H57B 109.5
C55 C57 H57C 109.5
H57A C57 H57C 109.5
H57B C57 H57C 109.5
C63 C58 C59 123.4(3)
C63 C58 N45 118.8(3)
C59 C58 N45 117.8(3)
C60 C59 C58 116.8(3)
C60 C59 C64 120.2(3)
C58 C59 C64 123.0(3)
C61 C60 C59 121.3(4)
C61 C60 H60 119.4
C59 C60 H60 119.4
C60 C61 C62 120.6(3)
C60 C61 H61 119.7
C62 C61 H61 119.7
C61 C62 C63 121.4(4)
C61 C62 H62 119.3
C63 C62 H62 119.3
C62 C63 C58 116.5(3)
C62 C63 C67 120.8(3)
C58 C63 C67 122.6(3)
C59 C64 C65 112.8(3)
C59 C64 C66 110.3(3)
C65 C64 C66 110.9(3)
C59 C64 H64 107.5
C65 C64 H64 107.5
C66 C64 H64 107.5
C64 C65 H65A 109.5
C64 C65 H65B 109.5
H65A C65 H65B 109.5
C64 C65 H65C 109.5
H65A C65 H65C 109.5
H65B C65 H65C 109.5
C64 C66 H66A 109.5
C64 C66 H66B 109.5
H66A C66 H66B 109.5
C64 C66 H66C 109.5
H66A C66 H66C 109.5
H66B C66 H66C 109.5
C63 C67 C69 111.3(3)
C63 C67 C68 110.7(3)
C69 C67 C68 111.8(3)
C63 C67 H67 107.6
C69 C67 H67 107.6
C68 C67 H67 107.6
C67 C68 H68A 109.5
C67 C68 H68B 109.5
H68A C68 H68B 109.5
C67 C68 H68C 109.5
H68A C68 H68C 109.5
H68B C68 H68C 109.5
C67 C69 H69A 109.5
C67 C69 H69B 109.5
H69A C69 H69B 109.5
C67 C69 H69C 109.5
H69A C69 H69C 109.5
H69B C69 H69C 109.5
C71 C70 Au41 111.3(3)
C71 C70 H70A 109.4
Au41 C70 H70A 109.4
C71 C70 H70B 109.4
Au41 C70 H70B 109.4
H70A C70 H70B 108.0
N71 C71 C70 178.6(5)
Cl81 C81 Cl82 110.5(3)
Cl81 C81 H81A 109.5
Cl82 C81 H81A 109.5
Cl81 C81 H81B 109.5
Cl82 C81 H81B 109.5
H81A C81 H81B 108.1

loop_
_geom_bond_atom_site_label_1
_geom_bond_atom_site_label_2
_geom_bond_distance
Au1 C1 2.017(3)
Au1 C30 2.093(3)
Au41 C41 2.004(3)
Au41 C70 2.060(4)
Cl81 C81 1.738(5)
Cl82 C81 1.749(5)
N2 C1 1.352(4)
N2 C3 1.378(4)
N2 C6 1.447(4)
N5 C1 1.354(4)
N5 C4 1.380(4)
N5 C18 1.445(4)
N31 C31 1.131(5)
N42 C41 1.348(4)
N42 C43 1.381(4)
N42 C46 1.454(4)
N45 C41 1.352(4)
N45 C44 1.383(4)
N45 C58 1.444(4)
N71 C71 1.152(7)
C3 C4 1.348(4)
C3 H3 0.9500
C4 H4 0.9500
C6 C11 1.394(4)
C6 C7 1.400(4)
C7 C8 1.393(4)
C7 C12 1.528(5)
C8 C9 1.376(5)
C8 H8 0.9500
C9 C10 1.367(5)
C9 H9 0.9500
C10 C11 1.390(4)
C10 H10 0.9500
C11 C15 1.526(4)
C12 C13 1.519(5)
C12 C14 1.520(5)
C12 H12 1.0000
C13 H13A 0.9800
C13 H13B 0.9800
C13 H13C 0.9800
C14 H14A 0.9800
C14 H14B 0.9800
C14 H14C 0.9800
C15 C16 1.520(5)
C15 C17 1.523(5)
C15 H15 1.0000
C16 H16A 0.9800
C16 H16B 0.9800
C16 H16C 0.9800
C17 H17A 0.9800
C17 H17B 0.9800
C17 H17C 0.9800
C18 C23 1.396(4)
C18 C19 1.398(4)
C19 C20 1.387(4)
C19 C24 1.520(4)
C20 C21 1.375(5)
C20 H20 0.9500
C21 C22 1.373(5)
C21 H21 0.9500
C22 C23 1.394(4)
C22 H22 0.9500
C23 C27 1.518(4)
C24 C26 1.500(6)
C24 C25 1.537(6)
C24 H24 1.0000
C25 H25A 0.9800
C25 H25B 0.9800
C25 H25C 0.9800
C26 H26A 0.9800
C26 H26B 0.9800
C26 H26C 0.9800
C27 C29 1.517(5)
C27 C28 1.529(5)
C27 H27 1.0000
C28 H28A 0.9800
C28 H28B 0.9800
C28 H28C 0.9800
C29 H29A 0.9800
C29 H29B 0.9800
C29 H29C 0.9800
C30 C31 1.420(5)
C30 H30A 0.9900
C30 H30B 0.9900
C43 C44 1.350(4)
C43 H43 0.9500
C44 H44 0.9500
C46 C47 1.389(4)
C46 C51 1.404(4)
C47 C48 1.396(5)
C47 C52 1.520(5)
C48 C49 1.372(5)
C48 H48 0.9500
C49 C50 1.380(5)
C49 H49 0.9500
C50 C51 1.398(5)
C50 H50 0.9500
C51 C55 1.512(5)
C52 C53 1.530(5)
C52 C54 1.532(6)
C52 H52 1.0000
C53 H53A 0.9800
C53 H53B 0.9800
C53 H53C 0.9800
C54 H54A 0.9800
C54 H54B 0.9800
C54 H54C 0.9800
C55 C57 1.519(6)
C55 C56 1.526(5)
C55 H55 1.0000
C56 H56A 0.9800
C56 H56B 0.9800
C56 H56C 0.9800
C57 H57A 0.9800
C57 H57B 0.9800
C57 H57C 0.9800
C58 C63 1.397(5)
C58 C59 1.399(5)
C59 C60 1.393(5)
C59 C64 1.513(5)
C60 C61 1.370(6)
C60 H60 0.9500
C61 C62 1.374(6)
C61 H61 0.9500
C62 C63 1.395(5)
C62 H62 0.9500
C63 C67 1.515(5)
C64 C65 1.516(5)
C64 C66 1.524(6)
C64 H64 1.0000
C65 H65A 0.9800
C65 H65B 0.9800
C65 H65C 0.9800
C66 H66A 0.9800
C66 H66B 0.9800
C66 H66C 0.9800
C67 C69 1.526(6)
C67 C68 1.531(5)
C67 H67 1.0000
C68 H68A 0.9800
C68 H68B 0.9800
C68 H68C 0.9800
C69 H69A 0.9800
C69 H69B 0.9800
C69 H69C 0.9800
C70 C71 1.394(7)
C70 H70A 0.9900
C70 H70B 0.9900
C81 H81A 0.9900
C81 H81B 0.9900

loop_
_geom_torsion_atom_site_label_1
_geom_torsion_atom_site_label_2
_geom_torsion_atom_site_label_3
_geom_torsion_atom_site_label_4
_geom_torsion
C3 N2 C1 N5 0.4(3)
C6 N2 C1 N5 179.5(3)
C3 N2 C1 Au1 176.0(2)
C6 N2 C1 Au1 -4.9(4)
C4 N5 C1 N2 -0.1(3)
C18 N5 C1 N2 -178.8(3)
C4 N5 C1 Au1 -175.7(2)
C18 N5 C1 Au1 5.6(4)
C1 N2 C3 C4 -0.5(4)
C6 N2 C3 C4 -179.6(3)
N2 C3 C4 N5 0.4(4)
C1 N5 C4 C3 -0.2(4)
C18 N5 C4 C3 178.4(3)
C1 N2 C6 C11 -98.2(4)
C3 N2 C6 C11 80.8(4)
C1 N2 C6 C7 81.3(4)
C3 N2 C6 C7 -99.6(4)
C11 C6 C7 C8 0.8(5)
N2 C6 C7 C8 -178.7(3)
C11 C6 C7 C12 -178.1(3)
N2 C6 C7 C12 2.4(4)
C6 C7 C8 C9 0.5(5)
C12 C7 C8 C9 179.4(3)
C7 C8 C9 C10 -0.7(6)
C8 C9 C10 C11 -0.3(6)
C9 C10 C11 C6 1.5(5)
C9 C10 C11 C15 179.3(3)
C7 C6 C11 C10 -1.7(5)
N2 C6 C11 C10 177.7(3)
C7 C6 C11 C15 -179.5(3)
N2 C6 C11 C15 0.0(4)
C8 C7 C12 C13 -61.9(4)
C6 C7 C12 C13 116.9(4)
C8 C7 C12 C14 61.1(4)
C6 C7 C12 C14 -120.1(3)
C10 C11 C15 C16 36.9(5)
C6 C11 C15 C16 -145.4(3)
C10 C11 C15 C17 -88.3(4)
C6 C11 C15 C17 89.4(4)
C1 N5 C18 C23 94.4(4)
C4 N5 C18 C23 -84.0(4)
C1 N5 C18 C19 -84.8(4)
C4 N5 C18 C19 96.8(4)
C23 C18 C19 C20 -2.9(5)
N5 C18 C19 C20 176.3(3)
C23 C18 C19 C24 177.8(3)
N5 C18 C19 C24 -3.1(5)
C18 C19 C20 C21 0.5(5)
C24 C19 C20 C21 179.9(3)
C19 C20 C21 C22 1.6(5)
C20 C21 C22 C23 -1.5(5)
C21 C22 C23 C18 -0.7(5)
C21 C22 C23 C27 178.0(3)
C19 C18 C23 C22 3.0(5)
N5 C18 C23 C22 -176.2(3)
C19 C18 C23 C27 -175.8(3)
N5 C18 C23 C27 5.1(4)
C20 C19 C24 C26 -68.7(4)
C18 C19 C24 C26 110.6(4)
C20 C19 C24 C25 54.2(5)
C18 C19 C24 C25 -126.5(4)
C22 C23 C27 C29 54.4(4)
C18 C23 C27 C29 -126.9(3)
C22 C23 C27 C28 -69.4(4)
C18 C23 C27 C28 109.3(4)
C43 N42 C41 N45 -0.1(3)
C46 N42 C41 N45 -178.4(3)
C43 N42 C41 Au41 177.6(2)
C46 N42 C41 Au41 -0.6(4)
C44 N45 C41 N42 0.3(3)
C58 N45 C41 N42 177.6(3)
C44 N45 C41 Au41 -177.4(2)
C58 N45 C41 Au41 -0.1(4)
C41 N42 C43 C44 -0.1(3)
C46 N42 C43 C44 178.1(3)
N42 C43 C44 N45 0.3(3)
C41 N45 C44 C43 -0.4(4)
C58 N45 C44 C43 -177.6(3)
C41 N42 C46 C47 80.9(4)
C43 N42 C46 C47 -97.2(4)
C41 N42 C46 C51 -99.2(4)
C43 N42 C46 C51 82.7(4)
C51 C46 C47 C48 0.6(5)
N42 C46 C47 C48 -179.5(3)
C51 C46 C47 C52 179.8(3)
N42 C46 C47 C52 -0.2(5)
C46 C47 C48 C49 -0.4(5)
C52 C47 C48 C49 -179.7(4)
C47 C48 C49 C50 -0.3(6)
C48 C49 C50 C51 0.9(6)
C49 C50 C51 C46 -0.8(5)
C49 C50 C51 C55 175.5(4)
C47 C46 C51 C50 0.0(5)
N42 C46 C51 C50 -179.9(3)
C47 C46 C51 C55 -176.2(3)
N42 C46 C51 C55 3.8(5)
C46 C47 C52 C53 122.4(4)
C48 C47 C52 C53 -58.3(4)
C46 C47 C52 C54 -114.9(4)
C48 C47 C52 C54 64.4(4)
C50 C51 C55 C57 -85.1(4)
C46 C51 C55 C57 91.0(4)
C50 C51 C55 C56 38.8(5)
C46 C51 C55 C56 -145.2(3)
C41 N45 C58 C63 87.7(4)
C44 N45 C58 C63 -95.4(4)
C41 N45 C58 C59 -91.7(4)
C44 N45 C58 C59 85.3(4)
C63 C58 C59 C60 -0.1(5)
N45 C58 C59 C60 179.2(3)
C63 C58 C59 C64 -178.1(3)
N45 C58 C59 C64 1.2(5)
C58 C59 C60 C61 -0.2(6)
C64 C59 C60 C61 177.8(4)
C59 C60 C61 C62 0.5(6)
C60 C61 C62 C63 -0.6(6)
C61 C62 C63 C58 0.2(6)
C61 C62 C63 C67 -178.7(4)
C59 C58 C63 C62 0.1(5)
N45 C58 C63 C62 -179.2(3)
C59 C58 C63 C67 179.1(3)
N45 C58 C63 C67 -0.2(5)
C60 C59 C64 C65 54.3(5)
C58 C59 C64 C65 -127.9(4)
C60 C59 C64 C66 -70.4(5)
C58 C59 C64 C66 107.5(4)
C62 C63 C67 C69 65.1(4)
C58 C63 C67 C69 -113.9(4)
C62 C63 C67 C68 -59.9(5)
C58 C63 C67 C68 121.2(4)
